data_2233979
loop_
_publ_author_name
'Huang, Wenjiang'
'Zhang, Jinfang'
'Zhang, Chi'

_publ_section_title
;
 <i>catena</i>-Poly[[(triphenylphosphane-\k<i>P</i>)copper(I)]-di-\m-bromido-[(triphenylphosphane-\k<i>P</i>)copper(I)]-\m-1,3-bis(pyridin-4-yl)propane-\k^2^<i>N</i>:<i>N</i>']
;
_journal_coeditor_code RZ2699
_journal_issue 3
_journal_name_full 'Acta Crystallographica Section E'
_journal_page_first m252
_journal_paper_doi 10.1107/S1600536812004084
_journal_volume 68
_journal_year 2012
_chemical_formula_iupac '[Cu2 Br2 (C13 H14 N2) (C18 H15 P)2]'
_chemical_formula_moiety 'C49 H44 Br2 Cu2 N2 P2'
_chemical_formula_sum 'C49 H44 Br2 Cu2 N2 P2'
_chemical_formula_weight 1009.70
_chemical_name_systematic
;
<i>catena</i>-Poly[[(triphenylphosphane-\k<i>P</i>)copper(I)]-di-\m-bromido-
[(triphenylphosphane-\k<i>P</i>)copper(I)]-\m-1,3-bis(pyridin-4-yl)propane-
\k^2^<i>N</i>:<i>N</i>']
;
_space_group_IT_number 15
_symmetry_cell_setting monoclinic
_symmetry_space_group_name_Hall '-C 2yc'
_symmetry_space_group_name_H-M 'C 1 2/c 1'
_atom_sites_solution_hydrogens geom
_atom_sites_solution_primary direct
_atom_sites_solution_secondary difmap
_audit_creation_method 'SHELXTL (Sheldrick, 2008)'
_cell_angle_alpha 90.00
_cell_angle_beta 111.58(3)
_cell_angle_gamma 90.00
_cell_formula_units_Z 4
_cell_length_a 25.703(5)
_cell_length_b 9.3679(19)
_cell_length_c 20.005(4)
_cell_measurement_reflns_used 9037
_cell_measurement_temperature 293(2)
_cell_measurement_theta_max 29.0833
_cell_measurement_theta_min 2.7091
_cell_volume 4479.2(18)
_computing_cell_refinement 'CrystalClear (Rigaku, 2008)'
_computing_data_collection 'CrystalClear (Rigaku, 2008)'
_computing_data_reduction 'CrystalClear (Rigaku, 2008)'
_computing_molecular_graphics 'SHELXTL (Sheldrick, 2008)'
_computing_publication_material 'SHELXTL (Sheldrick, 2008)'
_computing_structure_refinement 'SHELXTL (Sheldrick, 2008)'
_computing_structure_solution 'SHELXTL (Sheldrick, 2008)'
_diffrn_ambient_temperature 293(2)
_diffrn_measured_fraction_theta_full 0.972
_diffrn_measured_fraction_theta_max 0.972
_diffrn_measurement_device_type 'Rigaku Saturn 724+ (2x2 bin mode)'
_diffrn_measurement_method dtprofit.ref
_diffrn_radiation_monochromator graphite
_diffrn_radiation_source 'fine-focus sealed tube'
_diffrn_radiation_type MoK\a
_diffrn_radiation_wavelength 0.71073
_diffrn_reflns_av_R_equivalents 0.0307
_diffrn_reflns_av_sigmaI/netI 0.0451
_diffrn_reflns_limit_h_max 31
_diffrn_reflns_limit_h_min -21
_diffrn_reflns_limit_k_max 10
_diffrn_reflns_limit_k_min -11
_diffrn_reflns_limit_l_max 20
_diffrn_reflns_limit_l_min -24
_diffrn_reflns_number 10689
_diffrn_reflns_theta_full 26.38
_diffrn_reflns_theta_max 26.38
_diffrn_reflns_theta_min 2.71
_diffrn_standards_decay_% 0
_diffrn_standards_interval_time 0
_diffrn_standards_number 0
_exptl_absorpt_coefficient_mu 2.841
_exptl_absorpt_correction_T_max 0.711
_exptl_absorpt_correction_T_min 0.572
_exptl_absorpt_correction_type multi-scan
_exptl_absorpt_process_details '(CrystalClear; Rigaku, 2008)'
_exptl_crystal_colour colourless
_exptl_crystal_density_diffrn 1.497
_exptl_crystal_density_method 'not measured'
_exptl_crystal_description block
_exptl_crystal_F_000 2040
_exptl_crystal_size_max 0.2
_exptl_crystal_size_mid 0.18
_exptl_crystal_size_min 0.12
_refine_diff_density_max 0.497
_refine_diff_density_min -0.399
_refine_ls_extinction_method none
_refine_ls_goodness_of_fit_ref 1.080
_refine_ls_hydrogen_treatment constr
_refine_ls_matrix_type full
_refine_ls_number_parameters 258
_refine_ls_number_reflns 4450
_refine_ls_number_restraints 0
_refine_ls_restrained_S_all 1.080
_refine_ls_R_factor_all 0.0635
_refine_ls_R_factor_gt 0.0466
_refine_ls_shift/su_max 0.000
_refine_ls_shift/su_mean 0.000
_refine_ls_structure_factor_coef Fsqd
_refine_ls_weighting_details 'calc w=1/[\s^2^(Fo^2^)+(0.0400P)^2^+1.5813P] where P=(Fo^2^+2Fc^2^)/3'
_refine_ls_weighting_scheme calc
_refine_ls_wR_factor_gt 0.0919
_refine_ls_wR_factor_ref 0.1003
_reflns_number_gt 3522
_reflns_number_total 4450
_reflns_threshold_expression I>2\s(I)
_cod_data_source_file rz2699.cif
_cod_data_source_block I
_cod_original_sg_symbol_H-M 'C 2/c'
_cod_database_code 2233979
_cod_database_fobs_code 2233979

loop_
_symmetry_equiv_pos_as_xyz
'x, y, z'
'-x, y, -z+1/2'
'x+1/2, y+1/2, z'
'-x+1/2, y+1/2, -z+1/2'
'-x, -y, -z'
'x, -y, z-1/2'
'-x+1/2, -y+1/2, -z'
'x+1/2, -y+1/2, z-1/2'

loop_
_atom_site_type_symbol
_atom_site_label
_atom_site_fract_x
_atom_site_fract_y
_atom_site_fract_z
_atom_site_U_iso_or_equiv
_atom_site_adp_type
_atom_site_calc_flag
_atom_site_refinement_flags
_atom_site_occupancy
_atom_site_symmetry_multiplicity
Br Br1 0.037465(15) -0.13108(4) 0.085054(19) 0.05206(14) Uani d . 1 1
Cu Cu1 0.045283(18) 0.10762(4) 0.03058(2) 0.05009(16) Uani d . 1 1
P P1 0.12847(4) 0.14974(9) 0.02434(5) 0.0420(2) Uani d . 1 1
N N1 0.02809(12) 0.2487(3) 0.09919(15) 0.0480(7) Uani d . 1 1
C C1 0.05533(18) 0.2313(4) 0.16946(19) 0.0646(11) Uani d . 1 1
H H1A 0.0706 0.1420 0.1857 0.078 Uiso calc R 1 1
C C2 0.00515(15) 0.3770(4) 0.0794(2) 0.0516(9) Uani d . 1 1
H H2A -0.0154 0.3921 0.0308 0.062 Uiso calc R 1 1
C C3 0.06232(18) 0.3374(4) 0.2197(2) 0.0646(11) Uani d . 1 1
H H3A 0.0820 0.3186 0.2681 0.078 Uiso calc R 1 1
C C4 0.00981(15) 0.4879(4) 0.12585(18) 0.0540(9) Uani d . 1 1
H H4A -0.0075 0.5746 0.1085 0.065 Uiso calc R 1 1
C C5 0.04018(15) 0.4712(4) 0.19846(18) 0.0481(8) Uani d . 1 1
C C6 0.05047(16) 0.5895(4) 0.2525(2) 0.0595(10) Uani d . 1 1
H H6A 0.0778 0.6541 0.2462 0.071 Uiso calc R 1 1
H H6B 0.0672 0.5482 0.3002 0.071 Uiso calc R 1 1
C C7 0.0000 0.6766(5) 0.2500 0.0598(14) Uani d S 1 2
H H7A 0.0109 0.7378 0.2920 0.072 Uiso calc PR 0.50 1
H H7B -0.0109 0.7378 0.2080 0.072 Uiso calc PR 0.50 1
C C8 0.13901(13) 0.3398(3) 0.01233(18) 0.0431(8) Uani d . 1 1
C C9 0.15024(16) 0.3953(4) -0.0452(2) 0.0564(10) Uani d . 1 1
H H9A 0.1547 0.3340 -0.0793 0.068 Uiso calc R 1 1
C C10 0.13194(15) 0.4350(4) 0.0618(2) 0.0560(9) Uani d . 1 1
H H10A 0.1242 0.4000 0.1007 0.067 Uiso calc R 1 1
C C11 0.15479(18) 0.5417(4) -0.0523(2) 0.0718(12) Uani d . 1 1
H H11A 0.1630 0.5777 -0.0906 0.086 Uiso calc R 1 1
C C12 0.13618(17) 0.5808(4) 0.0539(3) 0.0719(12) Uani d . 1 1
H H12A 0.1315 0.6431 0.0875 0.086 Uiso calc R 1 1
C C13 0.14731(18) 0.6335(4) -0.0035(3) 0.0767(14) Uani d . 1 1
H H13A 0.1498 0.7316 -0.0091 0.092 Uiso calc R 1 1
C C14 0.19053(15) 0.1027(4) 0.10280(18) 0.0468(8) Uani d . 1 1
C C15 0.23762(16) 0.1870(4) 0.1286(2) 0.0644(10) Uani d . 1 1
H H15A 0.2380 0.2747 0.1070 0.077 Uiso calc R 1 1
C C16 0.19065(18) -0.0256(5) 0.1358(2) 0.0791(13) Uani d . 1 1
H H16A 0.1590 -0.0833 0.1196 0.095 Uiso calc R 1 1
C C17 0.28428(18) 0.1441(5) 0.1858(2) 0.0786(13) Uani d . 1 1
H H17A 0.3158 0.2021 0.2023 0.094 Uiso calc R 1 1
C C18 0.2374(2) -0.0702(6) 0.1931(3) 0.1048(18) Uani d . 1 1
H H18A 0.2373 -0.1582 0.2145 0.126 Uiso calc R 1 1
C C19 0.2840(2) 0.0159(7) 0.2183(2) 0.0931(16) Uani d . 1 1
H H19A 0.3152 -0.0131 0.2572 0.112 Uiso calc R 1 1
C C20 0.14205(14) 0.0655(3) -0.04961(17) 0.0440(8) Uani d . 1 1
C C21 0.19394(16) 0.0172(4) -0.0453(2) 0.0603(10) Uani d . 1 1
H H21A 0.2242 0.0236 -0.0020 0.072 Uiso calc R 1 1
C C22 0.09837(18) 0.0530(5) -0.1144(2) 0.0756(13) Uani d . 1 1
H H22A 0.0627 0.0809 -0.1180 0.091 Uiso calc R 1 1
C C23 0.20140(18) -0.0412(5) -0.1054(2) 0.0744(12) Uani d . 1 1
H H23A 0.2364 -0.0753 -0.1016 0.089 Uiso calc R 1 1
C C24 0.1062(2) 0.0002(6) -0.1743(2) 0.1008(18) Uani d . 1 1
H H24A 0.0764 -0.0025 -0.2182 0.121 Uiso calc R 1 1
C C25 0.1577(2) -0.0482(5) -0.1693(2) 0.0817(14) Uani d . 1 1
H H25A 0.1628 -0.0858 -0.2095 0.098 Uiso calc R 1 1

loop_
_atom_site_aniso_label
_atom_site_aniso_U_11
_atom_site_aniso_U_22
_atom_site_aniso_U_33
_atom_site_aniso_U_12
_atom_site_aniso_U_13
_atom_site_aniso_U_23
Br1 0.0493(2) 0.0439(2) 0.0592(3) -0.00242(15) 0.01535(18) 0.00777(16)
Cu1 0.0479(3) 0.0470(3) 0.0577(3) -0.00363(19) 0.0221(2) -0.0010(2)
P1 0.0399(5) 0.0390(5) 0.0458(5) -0.0023(4) 0.0142(4) -0.0011(4)
N1 0.0500(18) 0.0442(17) 0.0510(17) 0.0021(13) 0.0199(14) 0.0027(14)
C1 0.093(3) 0.046(2) 0.052(2) 0.019(2) 0.023(2) 0.011(2)
C2 0.051(2) 0.053(2) 0.047(2) 0.0040(17) 0.0133(17) 0.0068(18)
C3 0.083(3) 0.060(2) 0.045(2) 0.016(2) 0.017(2) 0.004(2)
C4 0.059(2) 0.041(2) 0.059(2) 0.0082(17) 0.0188(18) 0.0035(19)
C5 0.046(2) 0.049(2) 0.052(2) -0.0021(16) 0.0211(16) -0.0025(18)
C6 0.060(3) 0.055(2) 0.064(2) -0.0078(19) 0.023(2) -0.0077(19)
C7 0.081(4) 0.044(3) 0.056(3) 0.000 0.026(3) 0.000
C8 0.0358(19) 0.0414(18) 0.0485(19) -0.0005(14) 0.0115(15) 0.0021(16)
C9 0.056(2) 0.051(2) 0.058(2) -0.0036(17) 0.0167(19) 0.0050(18)
C10 0.056(2) 0.048(2) 0.068(2) -0.0072(17) 0.0279(19) -0.0071(19)
C11 0.073(3) 0.056(3) 0.077(3) -0.007(2) 0.016(2) 0.020(2)
C12 0.061(3) 0.045(2) 0.108(4) -0.0040(19) 0.029(3) -0.018(2)
C13 0.068(3) 0.037(2) 0.113(4) -0.0019(19) 0.018(3) 0.011(3)
C14 0.045(2) 0.048(2) 0.050(2) 0.0023(16) 0.0201(17) 0.0030(17)
C15 0.056(3) 0.061(2) 0.065(2) -0.003(2) 0.010(2) -0.003(2)
C16 0.060(3) 0.077(3) 0.092(3) 0.003(2) 0.018(2) 0.030(3)
C17 0.051(3) 0.104(4) 0.064(3) 0.003(2) 0.002(2) -0.011(3)
C18 0.082(4) 0.119(4) 0.104(4) 0.017(3) 0.023(3) 0.066(4)
C19 0.066(3) 0.139(5) 0.063(3) 0.029(3) 0.010(2) 0.024(3)
C20 0.045(2) 0.0386(18) 0.0489(19) -0.0027(15) 0.0177(16) -0.0034(16)
C21 0.049(2) 0.068(3) 0.066(2) -0.0080(19) 0.0240(19) -0.014(2)
C22 0.056(3) 0.096(3) 0.065(2) 0.016(2) 0.010(2) -0.032(2)
C23 0.056(3) 0.085(3) 0.092(3) -0.006(2) 0.040(3) -0.022(3)
C24 0.073(4) 0.142(5) 0.073(3) 0.012(3) 0.011(3) -0.052(3)
C25 0.076(3) 0.101(4) 0.073(3) -0.008(3) 0.033(3) -0.038(3)

loop_
_atom_type_symbol
_atom_type_description
_atom_type_scat_dispersion_real
_atom_type_scat_dispersion_imag
_atom_type_scat_source
C C 0.0033 0.0016 'International Tables Vol C Tables 4.2.6.8 and 6.1.1.4'
H H 0.0000 0.0000 'International Tables Vol C Tables 4.2.6.8 and 6.1.1.4'
Br Br -0.2901 2.4595 'International Tables Vol C Tables 4.2.6.8 and 6.1.1.4'
Cu Cu 0.3201 1.2651 'International Tables Vol C Tables 4.2.6.8 and 6.1.1.4'
N N 0.0061 0.0033 'International Tables Vol C Tables 4.2.6.8 and 6.1.1.4'
P P 0.1023 0.0942 'International Tables Vol C Tables 4.2.6.8 and 6.1.1.4'

loop_
_geom_angle_atom_site_label_1
_geom_angle_atom_site_label_2
_geom_angle_atom_site_label_3
_geom_angle_site_symmetry_1
_geom_angle_site_symmetry_3
_geom_angle
Cu1 Br1 Cu1 5 . 72.547(19)
N1 Cu1 P1 . . 111.65(8)
N1 Cu1 Br1 . 5 103.91(8)
P1 Cu1 Br1 . 5 116.05(4)
N1 Cu1 Br1 . . 102.07(8)
P1 Cu1 Br1 . . 114.33(3)
Br1 Cu1 Br1 5 . 107.453(19)
N1 Cu1 Cu1 . 5 112.31(8)
P1 Cu1 Cu1 . 5 135.99(4)
Br1 Cu1 Cu1 5 5 53.99(2)
Br1 Cu1 Cu1 . 5 53.47(2)
C20 P1 C8 . . 103.50(16)
C20 P1 C14 . . 103.00(16)
C8 P1 C14 . . 102.83(15)
C20 P1 Cu1 . . 116.40(12)
C8 P1 Cu1 . . 111.84(11)
C14 P1 Cu1 . . 117.48(12)
C1 N1 C2 . . 115.3(3)
C1 N1 Cu1 . . 117.7(2)
C2 N1 Cu1 . . 123.9(2)
N1 C1 C3 . . 124.0(3)
N1 C1 H1A . . 118.0
C3 C1 H1A . . 118.0
N1 C2 C4 . . 124.3(3)
N1 C2 H2A . . 117.8
C4 C2 H2A . . 117.8
C5 C3 C1 . . 120.2(3)
C5 C3 H3A . . 119.9
C1 C3 H3A . . 119.9
C2 C4 C5 . . 120.1(3)
C2 C4 H4A . . 119.9
C5 C4 H4A . . 119.9
C3 C5 C4 . . 115.9(3)
C3 C5 C6 . . 120.4(3)
C4 C5 C6 . . 123.7(3)
C5 C6 C7 . . 116.8(3)
C5 C6 H6A . . 108.1
C7 C6 H6A . . 108.1
C5 C6 H6B . . 108.1
C7 C6 H6B . . 108.1
H6A C6 H6B . . 107.3
C6 C7 C6 2 . 114.9(4)
C6 C7 H7A 2 . 108.5
C6 C7 H7A . . 108.5
C6 C7 H7B 2 . 108.5
C6 C7 H7B . . 108.5
H7A C7 H7B . . 107.5
C9 C8 C10 . . 118.1(3)
C9 C8 P1 . . 124.0(3)
C10 C8 P1 . . 117.8(3)
C8 C9 C11 . . 120.4(4)
C8 C9 H9A . . 119.8
C11 C9 H9A . . 119.8
C12 C10 C8 . . 121.1(4)
C12 C10 H10A . . 119.5
C8 C10 H10A . . 119.5
C13 C11 C9 . . 120.6(4)
C13 C11 H11A . . 119.7
C9 C11 H11A . . 119.7
C13 C12 C10 . . 119.9(4)
C13 C12 H12A . . 120.0
C10 C12 H12A . . 120.0
C11 C13 C12 . . 119.9(4)
C11 C13 H13A . . 120.0
C12 C13 H13A . . 120.0
C16 C14 C15 . . 118.4(3)
C16 C14 P1 . . 118.1(3)
C15 C14 P1 . . 123.5(3)
C14 C15 C17 . . 121.4(4)
C14 C15 H15A . . 119.3
C17 C15 H15A . . 119.3
C14 C16 C18 . . 120.7(4)
C14 C16 H16A . . 119.7
C18 C16 H16A . . 119.7
C19 C17 C15 . . 119.7(4)
C19 C17 H17A . . 120.1
C15 C17 H17A . . 120.1
C19 C18 C16 . . 120.0(5)
C19 C18 H18A . . 120.0
C16 C18 H18A . . 120.0
C17 C19 C18 . . 119.8(4)
C17 C19 H19A . . 120.1
C18 C19 H19A . . 120.1
C22 C20 C21 . . 117.8(3)
C22 C20 P1 . . 118.0(3)
C21 C20 P1 . . 124.1(3)
C20 C21 C23 . . 120.7(4)
C20 C21 H21A . . 119.7
C23 C21 H21A . . 119.7
C20 C22 C24 . . 121.4(4)
C20 C22 H22A . . 119.3
C24 C22 H22A . . 119.3
C25 C23 C21 . . 120.2(4)
C25 C23 H23A . . 119.9
C21 C23 H23A . . 119.9
C25 C24 C22 . . 120.2(4)
C25 C24 H24A . . 119.9
C22 C24 H24A . . 119.9
C23 C25 C24 . . 119.6(4)
C23 C25 H25A . . 120.2
C24 C25 H25A . . 120.2

loop_
_geom_bond_atom_site_label_1
_geom_bond_atom_site_label_2
_geom_bond_site_symmetry_2
_geom_bond_distance
Br1 Cu1 5 2.5108(12)
Br1 Cu1 . 2.5276(7)
Cu1 N1 . 2.067(3)
Cu1 P1 . 2.2226(11)
Cu1 Br1 5 2.5108(12)
Cu1 Cu1 5 2.9810(10)
P1 C20 . 1.820(3)
P1 C8 . 1.830(3)
P1 C14 . 1.833(4)
N1 C1 . 1.330(4)
N1 C2 . 1.333(4)
C1 C3 . 1.378(5)
C1 H1A . 0.9300
C2 C4 . 1.370(5)
C2 H2A . 0.9300
C3 C5 . 1.377(5)
C3 H3A . 0.9300
C4 C5 . 1.382(5)
C4 H4A . 0.9300
C5 C6 . 1.502(5)
C6 C7 . 1.518(5)
C6 H6A . 0.9700
C6 H6B . 0.9700
C7 C6 2 1.518(5)
C7 H7A . 0.9700
C7 H7B . 0.9700
C8 C9 . 1.387(5)
C8 C10 . 1.393(5)
C9 C11 . 1.389(5)
C9 H9A . 0.9300
C10 C12 . 1.384(5)
C10 H10A . 0.9300
C11 C13 . 1.368(6)
C11 H11A . 0.9300
C12 C13 . 1.373(6)
C12 H12A . 0.9300
C13 H13A . 0.9300
C14 C16 . 1.371(5)
C14 C15 . 1.377(5)
C15 C17 . 1.378(5)
C15 H15A . 0.9300
C16 C18 . 1.385(6)
C16 H16A . 0.9300
C17 C19 . 1.365(7)
C17 H17A . 0.9300
C18 C19 . 1.377(7)
C18 H18A . 0.9300
C19 H19A . 0.9300
C20 C22 . 1.373(5)
C20 C21 . 1.381(5)
C21 C23 . 1.396(5)
C21 H21A . 0.9300
C22 C24 . 1.378(5)
C22 H22A . 0.9300
C23 C25 . 1.358(6)
C23 H23A . 0.9300
C24 C25 . 1.369(6)
C24 H24A . 0.9300
C25 H25A . 0.9300
